data_8101553
loop_
_publ_author_name
'Schreuer, J\"urgen'

_publ_section_title
;
Crystal structure of cesium hydrogen sulfamate, CsH~2~NSO~3~ &#x00B7; 
H~3~NSO~3~
;
_journal_issue 3
_journal_name_full 'Zeitschrift f\"ur Kristallographie - New Crystal Structures'
_journal_page_first 307
_journal_page_last 308
_journal_volume 214
_journal_year 1999
_chemical_formula_structural 'Cs H2 N S O3 . H3 N S O3'
_chemical_formula_sum 'Cs H5 N2 O6 S2'
_chemical_formula_weight 326.09
_chemical_name_common 'cesium hydrogen sulfamate'
_space_group_IT_number 19
_symmetry_cell_setting orthorhombic
_symmetry_space_group_name_Hall 'P 2ac 2ab'
_symmetry_space_group_name_H-M 'P 21 21 21'
_cell_angle_alpha 90.00
_cell_angle_beta 90.00
_cell_angle_gamma 90.00
_cell_formula_units_Z 4
_cell_length_a 5.2390(13)
_cell_length_b 6.2624(16)
_cell_length_c 24.755(5)
_cell_measurement_temperature 295(2)
_cell_volume 812.2(3)
_diffrn_ambient_temperature 295(2)
_exptl_crystal_density_diffrn 2.667
_refine_ls_R_factor_obs 0.0227
_refine_ls_wR_factor_obs 0.0492
_cod_original_formula_sum 'H5 Cs N2 O6 S2'
_cod_database_code 8101553

loop_
_symmetry_equiv_pos_as_xyz
'x, y, z'
'-x+1/2, -y, z+1/2'
'-x, y+1/2, -z+1/2'
'x+1/2, -y+1/2, -z'

loop_
_atom_site_label
_atom_site_type_symbol
_atom_site_fract_x
_atom_site_fract_y
_atom_site_fract_z
_atom_site_U_iso_or_equiv
_atom_site_adp_type
_atom_site_occupancy
_atom_site_calc_flag
_atom_site_refinement_flags
_atom_site_disorder_assembly
_atom_site_disorder_group
Cs Cs 0.09579(5) 0.02094(3) 0.846605(8) 0.03239(7) Uani 1 d . . .
S1 S 0.20488(16) 0.49613(15) 0.96620(3) 0.02638(16) Uani 1 d . . .
N1S1 N 0.5361(5) 0.5050(5) 0.95728(11) 0.0231(5) Uani 1 d . . .
O1S1 O 0.1498(6) 0.2745(4) 0.95613(12) 0.0338(6) Uani 1 d . . .
O2S1 O 0.1700(7) 0.5600(5) 1.02151(12) 0.0416(7) Uani 1 d . . .
O3S1 O 0.1127(7) 0.6421(6) 0.92678(16) 0.0565(10) Uani 1 d . . .
H1S1 H 0.574(11) 0.623(8) 0.961(2) 0.037(13) Uiso 1 d . . .
H2S1 H 0.569(9) 0.460(7) 0.9246(18) 0.036(12) Uiso 1 d . . .
H3S1 H 0.612(11) 0.403(8) 0.977(2) 0.046(15) Uiso 1 d . . .
S2 S 0.65012(14) 0.51168(13) 0.81630(3) 0.02351(14) Uani 1 d . . .
O1S2 O 0.6125(7) 0.7209(4) 0.84007(12) 0.0406(7) Uani 1 d . . .
O2S2 O 0.6064(7) 0.3421(4) 0.85589(10) 0.0342(6) Uani 1 d . . .
O3S2 O 0.8903(5) 0.4847(7) 0.78871(11) 0.0450(7) Uani 1 d . . .
N1S2 N 0.4382(6) 0.4967(6) 0.76794(12) 0.0324(6) Uani 1 d . . .
H1S2 H 0.309(10) 0.519(10) 0.7805(19) 0.040(14) Uiso 1 d . . .
H2S2 H 0.448(10) 0.378(8) 0.751(2) 0.038(13) Uiso 1 d . . .

loop_
_atom_site_aniso_label
_atom_site_aniso_U_11
_atom_site_aniso_U_22
_atom_site_aniso_U_33
_atom_site_aniso_U_23
_atom_site_aniso_U_13
_atom_site_aniso_U_12
Cs 0.03530(12) 0.02604(9) 0.03584(10) 0.00059(8) -0.00124(9) 0.00001(9)
S1 0.0201(4) 0.0236(3) 0.0355(4) 0.0059(3) 0.0020(3) -0.0007(3)
N1S1 0.0193(12) 0.0240(12) 0.0260(10) 0.0021(11) 0.0008(9) -0.0023(11)
O1S1 0.0330(17) 0.0318(12) 0.0367(13) -0.0013(10) 0.0024(12) -0.0131(11)
O2S1 0.0424(18) 0.0331(13) 0.0492(15) -0.0102(12) 0.0185(13) 0.0008(13)
O3S1 0.0303(17) 0.0593(19) 0.080(2) 0.0392(18) -0.0114(18) 0.0049(17)
S2 0.0188(3) 0.0253(3) 0.0264(3) 0.0012(3) 0.0013(2) -0.0010(3)
O1S2 0.0462(18) 0.0258(10) 0.0497(18) -0.0070(11) -0.0024(16) -0.0037(13)
O2S2 0.0416(16) 0.0315(11) 0.0296(13) 0.0054(9) 0.0014(13) -0.0007(13)
O3S2 0.0214(12) 0.069(2) 0.0446(13) 0.0048(16) 0.0092(11) 0.002(2)
N1S2 0.0222(15) 0.0409(17) 0.0343(13) -0.0024(14) -0.0029(11) -0.0056(16)

loop_
_geom_bond_atom_site_label_1
_geom_bond_atom_site_label_2
_geom_bond_distance
_geom_bond_site_symmetry_2
_geom_bond_publ_flag
Cs O3S1 3.094(3) 1_545 ?
Cs O1S1 3.155(3) . ?
Cs O1S2 3.157(3) 1_445 ?
Cs O2S2 3.267(3) 1_455 ?
Cs O1S2 3.299(3) 1_545 ?
Cs O2S2 3.355(3) . ?
Cs O3S2 3.358(3) 3_646 ?
Cs O3S2 3.413(4) 1_455 ?
Cs N1S2 3.745(3) 3_646 ?
Cs O3S2 3.807(4) 1_445 ?
Cs S2 3.9318(11) 1_455 ?
Cs S2 4.0231(11) 1_445 ?
S1 O3S1 1.422(3) . ?
S1 O2S1 1.438(3) . ?
S1 O1S1 1.440(3) . ?
S1 N1S1 1.750(3) . ?
N1S1 H1S1 0.77(5) . ?
N1S1 H2S1 0.87(5) . ?
N1S1 H3S1 0.90(5) . ?
O3S1 Cs 3.094(3) 1_565 ?
S2 O3S2 1.442(3) . ?
S2 O1S2 1.450(3) . ?
S2 O2S2 1.463(3) . ?
S2 N1S2 1.635(3) . ?
S2 Cs 3.9318(11) 1_655 ?
S2 Cs 4.0231(11) 1_665 ?
O1S2 Cs 3.157(3) 1_665 ?
O1S2 Cs 3.299(3) 1_565 ?
O2S2 Cs 3.267(3) 1_655 ?
O3S2 Cs 3.358(3) 3_656 ?
O3S2 Cs 3.413(4) 1_655 ?
O3S2 Cs 3.807(4) 1_665 ?
N1S2 Cs 3.745(3) 3_656 ?
N1S2 H1S2 0.76(5) . ?
N1S2 H2S2 0.86(5) . ?
